data_7126532
loop_
_publ_author_name
'Gao, Yu-Qi'
'Hou, Yi'
'Zhu, Liming'
'Chen, Junhan'
'Li, Ruoxin'
'Zhang, Sheng-Yong'
'He, Yu-Peng'
'Xie, Weiqing'

_publ_section_title
;
 Visible-light driven synthesis of polycyclic benzo[d][1,3]oxazocine from
 2-aminochalcone.
;
_journal_issue 49
_journal_name_full 'Chemical communications (Cambridge, England)'
_journal_page_first 6739
_journal_page_last 6742
_journal_paper_doi 10.1039/d0cc02416c
_journal_volume 56
_journal_year 2020
_chemical_formula_moiety 'C28 H23 N O2'
_chemical_formula_sum 'C28 H23 N O2'
_chemical_formula_weight 405.47
_space_group_crystal_system monoclinic
_space_group_IT_number 14
_space_group_name_Hall '-P 2yn'
_space_group_name_H-M_alt 'P 1 21/n 1'
_atom_sites_solution_hydrogens mixed
_audit_creation_method SHELXL-2018/3
_audit_update_record
;
2020-03-30 deposited with the CCDC.	2020-05-11 downloaded from the CCDC.
;
_cell_angle_alpha 90
_cell_angle_beta 95.242(4)
_cell_angle_gamma 90
_cell_formula_units_Z 4
_cell_length_a 10.1842(6)
_cell_length_b 20.0153(11)
_cell_length_c 10.5231(6)
_cell_measurement_reflns_used 2054
_cell_measurement_temperature 293(2)
_cell_measurement_theta_max 44.90
_cell_measurement_theta_min 4.42
_cell_volume 2136.1(2)
_computing_cell_refinement 'Bruker SAINT'
_computing_data_collection 'Bruker APEX2'
_computing_data_reduction 'Bruker SAINT'
_computing_molecular_graphics 'Bruker SHELXTL'
_computing_publication_material 'Bruker SHELXTL'
_computing_structure_refinement 'SHELXL-2018/3 (Sheldrick, 2018)'
_computing_structure_solution 'SHELXS-97 (Sheldrick 2008)'
_diffrn_ambient_temperature 293(2)
_diffrn_measured_fraction_theta_full 0.963
_diffrn_measured_fraction_theta_max 0.943
_diffrn_measurement_device_type 'Bruker APEX-II CCD'
_diffrn_measurement_method '\f and \w scans'
_diffrn_radiation_type CuK\a
_diffrn_radiation_wavelength 1.54178
_diffrn_reflns_av_R_equivalents 0.1281
_diffrn_reflns_av_unetI/netI 0.1343
_diffrn_reflns_Laue_measured_fraction_full 0.963
_diffrn_reflns_Laue_measured_fraction_max 0.943
_diffrn_reflns_limit_h_max 12
_diffrn_reflns_limit_h_min -12
_diffrn_reflns_limit_k_max 23
_diffrn_reflns_limit_k_min -24
_diffrn_reflns_limit_l_max 12
_diffrn_reflns_limit_l_min -12
_diffrn_reflns_number 17833
_diffrn_reflns_point_group_measured_fraction_full 0.963
_diffrn_reflns_point_group_measured_fraction_max 0.943
_diffrn_reflns_theta_full 67.679
_diffrn_reflns_theta_max 73.078
_diffrn_reflns_theta_min 4.418
_exptl_absorpt_coefficient_mu 0.620
_exptl_absorpt_correction_type none
_exptl_crystal_colour colorless
_exptl_crystal_density_diffrn 1.261
_exptl_crystal_description sheet
_exptl_crystal_F_000 856
_exptl_crystal_size_max 0.220
_exptl_crystal_size_mid 0.160
_exptl_crystal_size_min 0.080
_refine_diff_density_max 0.200
_refine_diff_density_min -0.264
_refine_diff_density_rms 0.058
_refine_ls_extinction_coef 0.0059(9)
_refine_ls_extinction_expression Fc^*^=kFc[1+0.001xFc^2^\l^3^/sin(2\q)]^-1/4^
_refine_ls_extinction_method 'SHELXL-2018/3 (Sheldrick 2018)'
_refine_ls_goodness_of_fit_ref 0.948
_refine_ls_hydrogen_treatment mixed
_refine_ls_matrix_type full
_refine_ls_number_parameters 285
_refine_ls_number_reflns 4023
_refine_ls_number_restraints 0
_refine_ls_restrained_S_all 0.948
_refine_ls_R_factor_all 0.2382
_refine_ls_R_factor_gt 0.0880
_refine_ls_shift/su_max 0.001
_refine_ls_shift/su_mean 0.000
_refine_ls_structure_factor_coef Fsqd
_refine_ls_weighting_details 'w=1/[\s^2^(Fo^2^)+(0.1483P)^2^] where P=(Fo^2^+2Fc^2^)/3'
_refine_ls_weighting_scheme calc
_refine_ls_wR_factor_gt 0.2222
_refine_ls_wR_factor_ref 0.3359
_reflns_Friedel_coverage 0.000
_reflns_number_gt 1318
_reflns_number_total 4023
_reflns_threshold_expression 'I > 2\s(I)'
_cod_data_source_file d0cc02416c2.cif
_cod_data_source_block 660
_cod_depositor_comments 'Adding full bibliography for 7126531--7126532.cif.'
_cod_original_sg_symbol_H-M 'P 21/n'
_cod_database_code 7126532
_shelx_shelxl_version_number 2018/3
_shelx_space_group_comment
;
The symmetry employed for this shelxl refinement is uniquely defined
by the following loop, which should always be used as a source of
symmetry information in preference to the above space-group names.
They are only intended as comments.
;
_shelx_estimated_absorpt_t_min 0.876
_shelx_estimated_absorpt_t_max 0.952

loop_
_space_group_symop_operation_xyz
'x, y, z'
'-x+1/2, y+1/2, -z+1/2'
'-x, -y, -z'
'x-1/2, -y-1/2, z-1/2'

loop_
_atom_site_label
_atom_site_type_symbol
_atom_site_fract_x
_atom_site_fract_y
_atom_site_fract_z
_atom_site_U_iso_or_equiv
_atom_site_adp_type
_atom_site_occupancy
_atom_site_site_symmetry_order
_atom_site_calc_flag
_atom_site_refinement_flags_posn
_atom_site_refinement_flags_adp
_atom_site_refinement_flags_occupancy
_atom_site_disorder_assembly
_atom_site_disorder_group
O1 O 0.4041(4) 0.7290(2) 0.4474(5) 0.0869(14) Uani 1 1 d . . . . .
O2 O 0.1920(6) 0.5291(4) 0.5329(9) 0.128(3) Uani 1 1 d . . . . .
N1 N 0.5933(5) 0.7378(2) 0.3333(6) 0.0770(15) Uani 1 1 d . . . . .
C1 C 0.8504(6) 0.6303(3) 0.4995(7) 0.0788(18) Uani 1 1 d . . . . .
H1A H 0.874950 0.613761 0.580861 0.095 Uiso 1 1 calc R U . . .
C2 C 0.9234(6) 0.6140(3) 0.3988(8) 0.090(2) Uani 1 1 d . . . . .
H2B H 0.995298 0.585400 0.412582 0.108 Uiso 1 1 calc R U . . .
C3 C 0.8906(6) 0.6397(3) 0.2788(8) 0.095(2) Uani 1 1 d . . . . .
H3A H 0.940158 0.628789 0.211733 0.114 Uiso 1 1 calc R U . . .
C4 C 0.7841(6) 0.6814(3) 0.2594(7) 0.0825(19) Uani 1 1 d . . . . .
H4A H 0.763490 0.699273 0.178461 0.099 Uiso 1 1 calc R U . . .
C5 C 0.7067(6) 0.6979(3) 0.3549(6) 0.0737(17) Uani 1 1 d . . . . .
C6 C 0.5255(6) 0.7660(3) 0.4360(7) 0.0774(18) Uani 1 1 d . . . . .
C7 C 0.6114(6) 0.7618(3) 0.5628(6) 0.0813(18) Uani 1 1 d . . . . .
H7A H 0.688734 0.789942 0.560611 0.098 Uiso 1 1 calc R U . . .
H7B H 0.562209 0.776450 0.632396 0.098 Uiso 1 1 calc R U . . .
C8 C 0.6521(6) 0.6887(3) 0.5810(7) 0.0804(18) Uani 1 1 d . . . . .
H8A H 0.700637 0.682929 0.665016 0.096 Uiso 1 1 calc R U . . .
C9 C 0.7405(6) 0.6714(3) 0.4784(6) 0.0732(17) Uani 1 1 d . . . . .
C10 C 0.5315(6) 0.6443(3) 0.5708(6) 0.0763(17) Uani 1 1 d . . . . .
C11 C 0.5315(7) 0.5812(3) 0.6212(6) 0.0832(19) Uani 1 1 d . . . . .
H11A H 0.609086 0.564768 0.663307 0.100 Uiso 1 1 calc R U . . .
C12 C 0.4197(7) 0.5407(3) 0.6117(7) 0.088(2) Uani 1 1 d . . . . .
H12A H 0.421823 0.498005 0.646619 0.105 Uiso 1 1 calc R U . . .
C13 C 0.3050(7) 0.5664(4) 0.5482(8) 0.091(2) Uani 1 1 d . . . . .
C14 C 0.3029(6) 0.6286(3) 0.4965(7) 0.090(2) Uani 1 1 d . . . . .
H14A H 0.225528 0.645007 0.453918 0.108 Uiso 1 1 calc R U . . .
C15 C 0.4145(6) 0.6673(3) 0.5070(7) 0.0816(19) Uani 1 1 d . . . . .
C16 C 0.5396(8) 0.7514(3) 0.2020(7) 0.093(2) Uani 1 1 d . . . . .
H16A H 0.605676 0.775204 0.158919 0.111 Uiso 1 1 calc R U . . .
H16B H 0.464023 0.780716 0.204331 0.111 Uiso 1 1 calc R U . . .
C17 C 0.4976(6) 0.6904(3) 0.1239(7) 0.0751(17) Uani 1 1 d . . . . .
C18 C 0.4642(7) 0.6316(3) 0.1768(7) 0.091(2) Uani 1 1 d . . . . .
H18A H 0.470657 0.627651 0.265208 0.109 Uiso 1 1 calc R U . . .
C19 C 0.4213(8) 0.5780(4) 0.1032(9) 0.103(2) Uani 1 1 d . . . . .
H19A H 0.399035 0.538076 0.141233 0.124 Uiso 1 1 calc R U . . .
C20 C 0.4117(8) 0.5839(4) -0.0265(9) 0.106(2) Uani 1 1 d . . . . .
H20A H 0.383056 0.547612 -0.076735 0.127 Uiso 1 1 calc R U . . .
C21 C 0.4433(8) 0.6419(4) -0.0838(8) 0.104(2) Uani 1 1 d . . . . .
H21A H 0.434994 0.645491 -0.172261 0.125 Uiso 1 1 calc R U . . .
C22 C 0.4878(7) 0.6954(4) -0.0088(7) 0.0864(19) Uani 1 1 d . . . . .
H22A H 0.511288 0.734964 -0.047098 0.104 Uiso 1 1 calc R U . . .
C23 C 0.4822(6) 0.8370(3) 0.4062(7) 0.0787(18) Uani 1 1 d . . . . .
C24 C 0.3559(6) 0.8588(3) 0.4232(7) 0.087(2) Uani 1 1 d . . . . .
H24A H 0.293999 0.829280 0.450861 0.104 Uiso 1 1 calc R U . . .
C25 C 0.3223(8) 0.9257(4) 0.3985(7) 0.093(2) Uani 1 1 d . . . . .
H25A H 0.237782 0.940032 0.411674 0.112 Uiso 1 1 calc R U . . .
C26 C 0.4085(8) 0.9704(4) 0.3560(8) 0.109(3) Uani 1 1 d . . . . .
H26A H 0.383674 1.014416 0.338317 0.131 Uiso 1 1 calc R U . . .
C27 C 0.5343(8) 0.9483(4) 0.3402(8) 0.108(3) Uani 1 1 d . . . . .
H27A H 0.595894 0.978016 0.312427 0.129 Uiso 1 1 calc R U . . .
C28 C 0.5699(7) 0.8825(3) 0.3650(7) 0.093(2) Uani 1 1 d . . . . .
H28A H 0.655295 0.868756 0.353502 0.111 Uiso 1 1 calc R U . . .
H2A H 0.212(12) 0.498(6) 0.539(13) 0.20(6) Uiso 1 1 d . . . . .

loop_
_atom_site_aniso_label
_atom_site_aniso_U_11
_atom_site_aniso_U_22
_atom_site_aniso_U_33
_atom_site_aniso_U_23
_atom_site_aniso_U_13
_atom_site_aniso_U_12
O1 0.080(2) 0.071(3) 0.109(4) 0.011(3) 0.005(2) -0.006(2)
O2 0.105(4) 0.086(5) 0.192(8) 0.018(4) 0.016(4) -0.013(3)
N1 0.081(3) 0.065(3) 0.084(4) -0.007(3) 0.005(3) 0.009(2)
C1 0.077(4) 0.069(4) 0.089(5) 0.001(3) 0.003(4) -0.007(3)
C2 0.076(4) 0.071(4) 0.123(7) 0.010(4) 0.011(4) 0.000(3)
C3 0.088(4) 0.085(5) 0.116(7) 0.000(5) 0.032(4) -0.005(4)
C4 0.090(4) 0.071(4) 0.088(5) 0.001(4) 0.017(4) 0.000(3)
C5 0.076(3) 0.067(4) 0.077(5) -0.004(3) 0.006(3) -0.001(3)
C6 0.077(3) 0.061(4) 0.093(5) -0.004(3) 0.000(3) -0.006(3)
C7 0.087(4) 0.077(5) 0.079(5) -0.006(3) 0.005(4) 0.000(3)
C8 0.083(4) 0.078(4) 0.079(5) -0.003(4) 0.001(3) -0.001(3)
C9 0.076(3) 0.063(4) 0.080(5) -0.003(3) 0.004(3) -0.004(3)
C10 0.093(4) 0.072(4) 0.066(4) 0.004(3) 0.020(3) 0.008(3)
C11 0.110(5) 0.071(5) 0.070(5) 0.008(4) 0.016(4) 0.011(3)
C12 0.120(5) 0.065(4) 0.080(5) 0.005(3) 0.022(4) -0.001(4)
C13 0.093(4) 0.073(5) 0.109(6) 0.005(4) 0.020(4) -0.005(4)
C14 0.082(4) 0.072(5) 0.116(6) 0.004(4) 0.003(4) 0.002(3)
C15 0.086(4) 0.071(4) 0.091(5) 0.010(4) 0.021(4) 0.004(3)
C16 0.117(5) 0.076(5) 0.082(6) 0.000(4) -0.007(4) 0.011(4)
C17 0.085(4) 0.063(4) 0.076(5) -0.001(3) 0.002(3) 0.012(3)
C18 0.117(5) 0.074(5) 0.082(5) -0.002(4) 0.006(4) 0.002(4)
C19 0.125(6) 0.084(6) 0.099(7) -0.010(5) -0.006(5) -0.006(4)
C20 0.111(5) 0.085(6) 0.118(8) -0.026(5) -0.003(5) -0.006(4)
C21 0.117(6) 0.116(7) 0.076(5) -0.030(5) -0.002(4) 0.025(5)
C22 0.103(4) 0.085(5) 0.073(5) 0.004(4) 0.018(4) 0.017(4)
C23 0.085(4) 0.062(4) 0.088(5) -0.002(3) 0.002(4) 0.002(3)
C24 0.092(4) 0.073(5) 0.095(6) 0.007(4) 0.012(4) 0.009(3)
C25 0.110(5) 0.079(5) 0.091(6) -0.005(4) 0.004(4) 0.026(4)
C26 0.122(6) 0.079(6) 0.125(8) 0.001(5) -0.002(6) 0.016(5)
C27 0.125(6) 0.063(5) 0.134(8) -0.005(5) 0.005(5) -0.015(4)
C28 0.092(4) 0.067(5) 0.119(6) -0.009(4) 0.010(4) -0.008(3)

loop_
_atom_type_symbol
_atom_type_description
_atom_type_scat_dispersion_real
_atom_type_scat_dispersion_imag
_atom_type_scat_source
C C 0.0181 0.0091 'International Tables Vol C Tables 4.2.6.8 and 6.1.1.4'
H H 0.0000 0.0000 'International Tables Vol C Tables 4.2.6.8 and 6.1.1.4'
N N 0.0311 0.0180 'International Tables Vol C Tables 4.2.6.8 and 6.1.1.4'
O O 0.0492 0.0322 'International Tables Vol C Tables 4.2.6.8 and 6.1.1.4'

loop_
_geom_angle_atom_site_label_1
_geom_angle_atom_site_label_2
_geom_angle_atom_site_label_3
_geom_angle
_geom_angle_site_symmetry_1
_geom_angle_site_symmetry_3
_geom_angle_publ_flag
C15 O1 C6 117.4(5) . . ?
C13 O2 H2A 105(10) . . ?
C5 N1 C6 122.8(6) . . ?
C5 N1 C16 119.3(6) . . ?
C6 N1 C16 118.0(5) . . ?
C2 C1 C9 119.7(7) . . ?
C2 C1 H1A 120.1 . . ?
C9 C1 H1A 120.1 . . ?
C3 C2 C1 120.8(7) . . ?
C3 C2 H2B 119.6 . . ?
C1 C2 H2B 119.6 . . ?
C4 C3 C2 119.1(7) . . ?
C4 C3 H3A 120.4 . . ?
C2 C3 H3A 120.4 . . ?
C3 C4 C5 122.5(7) . . ?
C3 C4 H4A 118.7 . . ?
C5 C4 H4A 118.7 . . ?
C4 C5 N1 122.5(6) . . ?
C4 C5 C9 118.2(6) . . ?
N1 C5 C9 119.3(6) . . ?
N1 C6 O1 109.2(5) . . ?
N1 C6 C23 111.2(6) . . ?
O1 C6 C23 105.2(5) . . ?
N1 C6 C7 110.8(5) . . ?
O1 C6 C7 108.8(5) . . ?
C23 C6 C7 111.4(5) . . ?
C8 C7 C6 106.8(5) . . ?
C8 C7 H7A 110.4 . . ?
C6 C7 H7A 110.4 . . ?
C8 C7 H7B 110.4 . . ?
C6 C7 H7B 110.4 . . ?
H7A C7 H7B 108.6 . . ?
C9 C8 C10 110.4(5) . . ?
C9 C8 C7 107.7(5) . . ?
C10 C8 C7 110.2(5) . . ?
C9 C8 H8A 109.5 . . ?
C10 C8 H8A 109.5 . . ?
C7 C8 H8A 109.5 . . ?
C1 C9 C5 119.6(6) . . ?
C1 C9 C8 123.1(6) . . ?
C5 C9 C8 117.3(5) . . ?
C11 C10 C15 117.6(6) . . ?
C11 C10 C8 122.9(6) . . ?
C15 C10 C8 119.5(6) . . ?
C10 C11 C12 122.5(7) . . ?
C10 C11 H11A 118.8 . . ?
C12 C11 H11A 118.8 . . ?
C13 C12 C11 117.7(6) . . ?
C13 C12 H12A 121.2 . . ?
C11 C12 H12A 121.2 . . ?
C14 C13 O2 118.1(7) . . ?
C14 C13 C12 120.9(6) . . ?
O2 C13 C12 121.0(7) . . ?
C13 C14 C15 120.2(7) . . ?
C13 C14 H14A 119.9 . . ?
C15 C14 H14A 119.9 . . ?
C14 C15 O1 116.0(6) . . ?
C14 C15 C10 121.2(6) . . ?
O1 C15 C10 122.8(6) . . ?
N1 C16 C17 115.2(6) . . ?
N1 C16 H16A 108.5 . . ?
C17 C16 H16A 108.5 . . ?
N1 C16 H16B 108.5 . . ?
C17 C16 H16B 108.5 . . ?
H16A C16 H16B 107.5 . . ?
C18 C17 C22 118.4(6) . . ?
C18 C17 C16 123.1(7) . . ?
C22 C17 C16 118.5(6) . . ?
C17 C18 C19 121.7(8) . . ?
C17 C18 H18A 119.1 . . ?
C19 C18 H18A 119.1 . . ?
C20 C19 C18 119.1(8) . . ?
C20 C19 H19A 120.5 . . ?
C18 C19 H19A 120.5 . . ?
C21 C20 C19 121.3(8) . . ?
C21 C20 H20A 119.3 . . ?
C19 C20 H20A 119.3 . . ?
C20 C21 C22 119.1(8) . . ?
C20 C21 H21A 120.4 . . ?
C22 C21 H21A 120.4 . . ?
C21 C22 C17 120.4(7) . . ?
C21 C22 H22A 119.8 . . ?
C17 C22 H22A 119.8 . . ?
C28 C23 C24 118.1(6) . . ?
C28 C23 C6 120.2(6) . . ?
C24 C23 C6 121.7(6) . . ?
C23 C24 C25 119.4(6) . . ?
C23 C24 H24A 120.3 . . ?
C25 C24 H24A 120.3 . . ?
C26 C25 C24 122.5(7) . . ?
C26 C25 H25A 118.7 . . ?
C24 C25 H25A 118.7 . . ?
C25 C26 C27 117.6(7) . . ?
C25 C26 H26A 121.2 . . ?
C27 C26 H26A 121.2 . . ?
C26 C27 C28 120.8(7) . . ?
C26 C27 H27A 119.6 . . ?
C28 C27 H27A 119.6 . . ?
C23 C28 C27 121.6(7) . . ?
C23 C28 H28A 119.2 . . ?
C27 C28 H28A 119.2 . . ?

loop_
_geom_bond_atom_site_label_1
_geom_bond_atom_site_label_2
_geom_bond_distance
_geom_bond_site_symmetry_2
_geom_bond_publ_flag
O1 C15 1.384(7) . ?
O1 C6 1.456(7) . ?
O2 C13 1.369(9) . ?
O2 H2A 0.65(11) . ?
N1 C5 1.405(7) . ?
N1 C6 1.449(8) . ?
N1 C16 1.465(8) . ?
C1 C2 1.388(9) . ?
C1 C9 1.391(8) . ?
C1 H1A 0.9300 . ?
C2 C3 1.376(9) . ?
C2 H2B 0.9300 . ?
C3 C4 1.370(8) . ?
C3 H3A 0.9300 . ?
C4 C5 1.373(8) . ?
C4 H4A 0.9300 . ?
C5 C9 1.417(8) . ?
C6 C23 1.512(8) . ?
C6 C7 1.530(8) . ?
C7 C8 1.528(8) . ?
C7 H7A 0.9700 . ?
C7 H7B 0.9700 . ?
C8 C9 1.508(8) . ?
C8 C10 1.512(8) . ?
C8 H8A 0.9800 . ?
C10 C11 1.369(8) . ?
C10 C15 1.392(8) . ?
C11 C12 1.393(9) . ?
C11 H11A 0.9300 . ?
C12 C13 1.391(9) . ?
C12 H12A 0.9300 . ?
C13 C14 1.358(9) . ?
C14 C15 1.372(8) . ?
C14 H14A 0.9300 . ?
C16 C17 1.512(9) . ?
C16 H16A 0.9700 . ?
C16 H16B 0.9700 . ?
C17 C18 1.358(9) . ?
C17 C22 1.394(9) . ?
C18 C19 1.372(9) . ?
C18 H18A 0.9300 . ?
C19 C20 1.365(10) . ?
C19 H19A 0.9300 . ?
C20 C21 1.359(10) . ?
C20 H20A 0.9300 . ?
C21 C22 1.381(9) . ?
C21 H21A 0.9300 . ?
C22 H22A 0.9300 . ?
C23 C28 1.373(8) . ?
C23 C24 1.386(8) . ?
C24 C25 1.400(8) . ?
C24 H24A 0.9300 . ?
C25 C26 1.358(10) . ?
C25 H25A 0.9300 . ?
C26 C27 1.379(10) . ?
C26 H26A 0.9300 . ?
C27 C28 1.386(9) . ?
C27 H27A 0.9300 . ?
C28 H28A 0.9300 . ?

loop_
_geom_torsion_atom_site_label_1
_geom_torsion_atom_site_label_2
_geom_torsion_atom_site_label_3
_geom_torsion_atom_site_label_4
_geom_torsion
_geom_torsion_site_symmetry_1
_geom_torsion_site_symmetry_2
_geom_torsion_site_symmetry_3
_geom_torsion_site_symmetry_4
_geom_torsion_publ_flag
C9 C1 C2 C3 2.0(10) . . . . ?
C1 C2 C3 C4 -0.4(10) . . . . ?
C2 C3 C4 C5 -1.2(10) . . . . ?
C3 C4 C5 N1 -176.4(6) . . . . ?
C3 C4 C5 C9 1.1(10) . . . . ?
C6 N1 C5 C4 -167.8(6) . . . . ?
C16 N1 C5 C4 12.7(9) . . . . ?
C6 N1 C5 C9 14.6(9) . . . . ?
C16 N1 C5 C9 -164.9(6) . . . . ?
C5 N1 C6 O1 -105.4(6) . . . . ?
C16 N1 C6 O1 74.1(7) . . . . ?
C5 N1 C6 C23 139.0(6) . . . . ?
C16 N1 C6 C23 -41.5(7) . . . . ?
C5 N1 C6 C7 14.5(8) . . . . ?
C16 N1 C6 C7 -166.0(5) . . . . ?
C15 O1 C6 N1 77.4(7) . . . . ?
C15 O1 C6 C23 -163.2(5) . . . . ?
C15 O1 C6 C7 -43.8(7) . . . . ?
N1 C6 C7 C8 -54.1(6) . . . . ?
O1 C6 C7 C8 66.0(6) . . . . ?
C23 C6 C7 C8 -178.5(5) . . . . ?
C6 C7 C8 C9 66.2(6) . . . . ?
C6 C7 C8 C10 -54.3(7) . . . . ?
C2 C1 C9 C5 -2.0(9) . . . . ?
C2 C1 C9 C8 176.9(6) . . . . ?
C4 C5 C9 C1 0.5(9) . . . . ?
N1 C5 C9 C1 178.1(5) . . . . ?
C4 C5 C9 C8 -178.5(5) . . . . ?
N1 C5 C9 C8 -0.8(8) . . . . ?
C10 C8 C9 C1 -98.1(7) . . . . ?
C7 C8 C9 C1 141.6(6) . . . . ?
C10 C8 C9 C5 80.9(7) . . . . ?
C7 C8 C9 C5 -39.5(7) . . . . ?
C9 C8 C10 C11 82.4(8) . . . . ?
C7 C8 C10 C11 -158.8(6) . . . . ?
C9 C8 C10 C15 -97.0(7) . . . . ?
C7 C8 C10 C15 21.8(9) . . . . ?
C15 C10 C11 C12 -0.7(10) . . . . ?
C8 C10 C11 C12 179.8(6) . . . . ?
C10 C11 C12 C13 0.0(10) . . . . ?
C11 C12 C13 C14 0.5(11) . . . . ?
C11 C12 C13 O2 178.7(7) . . . . ?
O2 C13 C14 C15 -178.6(7) . . . . ?
C12 C13 C14 C15 -0.4(12) . . . . ?
C13 C14 C15 O1 177.8(7) . . . . ?
C13 C14 C15 C10 -0.4(11) . . . . ?
C6 O1 C15 C14 -168.9(6) . . . . ?
C6 O1 C15 C10 9.3(9) . . . . ?
C11 C10 C15 C14 0.9(10) . . . . ?
C8 C10 C15 C14 -179.6(6) . . . . ?
C11 C10 C15 O1 -177.1(6) . . . . ?
C8 C10 C15 O1 2.4(10) . . . . ?
C5 N1 C16 C17 60.3(8) . . . . ?
C6 N1 C16 C17 -119.2(6) . . . . ?
N1 C16 C17 C18 23.7(9) . . . . ?
N1 C16 C17 C22 -158.9(6) . . . . ?
C22 C17 C18 C19 -0.2(10) . . . . ?
C16 C17 C18 C19 177.3(7) . . . . ?
C17 C18 C19 C20 -0.1(12) . . . . ?
C18 C19 C20 C21 -0.3(13) . . . . ?
C19 C20 C21 C22 1.0(12) . . . . ?
C20 C21 C22 C17 -1.3(10) . . . . ?
C18 C17 C22 C21 0.9(10) . . . . ?
C16 C17 C22 C21 -176.7(6) . . . . ?
N1 C6 C23 C28 -49.2(8) . . . . ?
O1 C6 C23 C28 -167.3(6) . . . . ?
C7 C6 C23 C28 75.0(8) . . . . ?
N1 C6 C23 C24 133.0(6) . . . . ?
O1 C6 C23 C24 14.9(9) . . . . ?
C7 C6 C23 C24 -102.9(7) . . . . ?
C28 C23 C24 C25 -0.1(11) . . . . ?
C6 C23 C24 C25 177.7(6) . . . . ?
C23 C24 C25 C26 1.1(12) . . . . ?
C24 C25 C26 C27 -1.5(13) . . . . ?
C25 C26 C27 C28 1.0(13) . . . . ?
C24 C23 C28 C27 -0.4(11) . . . . ?
C6 C23 C28 C27 -178.3(7) . . . . ?
C26 C27 C28 C23 -0.1(13) . . . . ?
